data_2101525
loop_
_publ_author_name
'Elka\"im, E.'
'Berar, J. F.'
'Gleitzer, C.'
'Malaman, B.'
'Ijjaali, M.'
'Lecomte, C.'

_publ_section_title
;
 Occurrence of a monoclinic distortion in \b-Fe~2~PO~5~
;
_journal_issue 3
_journal_name_full 'Acta Crystallographica Section B'
_journal_page_first 428
_journal_page_last 431
_journal_paper_doi 10.1107/S0108768195014273
_journal_volume 52
_journal_year 1996
_chemical_formula_sum 'Fe2 O5 P'
_symmetry_cell_setting monoclinic
_symmetry_space_group_name_Hall '-I 2ya'
_symmetry_space_group_name_H-M 'I 1 2/a 1'
_cell_angle_alpha 90.0
_cell_angle_beta 117.368(2)
_cell_angle_gamma 90.0
_cell_formula_units_Z 4
_cell_length_a 7.2956(7)
_cell_length_b 7.5605(7)
_cell_length_c 7.2512(7)
_cell_volume 355.2
_diffrn_radiation_type synchrotron
_diffrn_radiation_wavelength 1.197
_cod_data_source_file he0141.cif
_cod_original_formula_sum 'Fe2 O5 P1'
_cod_database_code 2101525

loop_
_atom_site_label
_atom_site_fract_x
_atom_site_fract_y
_atom_site_fract_z
Fe1b .0 .5 .0
Fe1c .75 .25 .25
O1a .5610(10) .7560(10) -.0600(10)
O1b .2930(10) .4900(10) .6870(10)
O2a .75 .3675(15) .0
P .25 .1244(6) .0

_cod_duplicate_entry 1008736
